data_7024684
loop_
_publ_author_name
'Clegg, Jack K.'
'Hayter, Michael J.'
'Jolliffe, Katrina A.'
'Lindoy, Leonard F.'
'McMurtrie, John C.'
'Meehan, George V.'
'Neville, Suzanne M.'
'Parsons, Simon'
'Tasker, Peter A.'
'Turner, Peter'
'White, Fraser J.'

_publ_section_title
;
 New discrete and polymeric supramolecular architectures derived from
 dinuclear Co(II), Ni(II) and Cu(II) complexes of aryl-linked
 bis-beta-diketonato ligands and nitrogen bases: synthetic, structural and
 high pressure studies.
;
_journal_issue 11
_journal_name_full 'Dalton transactions (Cambridge, England : 2003)'
_journal_page_first 2804
_journal_page_last 2815
_journal_paper_doi 10.1039/b920199h
_journal_volume 39
_journal_year 2010
_chemical_formula_moiety 'C38 H34 Cu2 N2 O8, C5 H5 N1'
_chemical_formula_sum 'C43 H39 Cu2 N3 O8'
_chemical_formula_weight 852.85
_chemical_name_systematic
;
?
;
_space_group_IT_number 2
_symmetry_cell_setting triclinic
_symmetry_Int_Tables_number 2
_symmetry_space_group_name_Hall '-P 1'
_symmetry_space_group_name_H-M 'P -1'
_atom_sites_solution_hydrogens geom
_atom_sites_solution_primary direct
_atom_sites_solution_secondary difmap
_audit_creation_method SHELXL-97
_cell_angle_alpha 76.427(4)
_cell_angle_beta 85.101(4)
_cell_angle_gamma 72.381(4)
_cell_formula_units_Z 1
_cell_length_a 8.2980(6)
_cell_length_b 8.7950(7)
_cell_length_c 14.0240(11)
_cell_measurement_reflns_used 6425
_cell_measurement_temperature 150(2)
_cell_measurement_theta_max 29.2655
_cell_measurement_theta_min 2.6075
_cell_volume 948.12(13)
_computing_cell_refinement 'SAINT (Bruker-Nonius,2003)'
_computing_data_collection 'APEX (Bruker-Nonius,2003)'
_computing_data_reduction 'SAINT and XPREP (Bruker-Nonius 2003)'
_computing_molecular_graphics 'ORTEP-3 (Farrugia, 1997), WINGX-32 (Farrugia, 1999)'
_computing_publication_material 'enCIFer 1.1 (CCDC, 2005)'
_computing_structure_refinement 'SHELXL-97 (Sheldrick, 1997)'
_computing_structure_solution 'SIR97 (Altomare, et. al. 1999)'
_diffrn_ambient_temperature 150(2)
_diffrn_crystal_treatment
;
attached with Exxon Paratone N, to a short length
of fibre supported on a thin piece of copper wire
inserted in a copper mounting pin. The crystal was
quenched in a cold nitrogen gas stream from an
Oxford Cryosystems Cryostream.
;
_diffrn_measured_fraction_theta_full 0.987
_diffrn_measured_fraction_theta_max 0.987
_diffrn_measurement_device_type APEXII-FR591
_diffrn_measurement_method \w+\f
_diffrn_radiation_monochromator graphite
_diffrn_radiation_source 'rotating anode'
_diffrn_radiation_type MoK\a
_diffrn_radiation_wavelength 0.71073
_diffrn_reflns_av_R_equivalents 0.0331
_diffrn_reflns_av_sigmaI/netI 0.0382
_diffrn_reflns_limit_h_max 11
_diffrn_reflns_limit_h_min -11
_diffrn_reflns_limit_k_max 12
_diffrn_reflns_limit_k_min -12
_diffrn_reflns_limit_l_max 20
_diffrn_reflns_limit_l_min -20
_diffrn_reflns_number 17585
_diffrn_reflns_theta_full 30.51
_diffrn_reflns_theta_max 30.51
_diffrn_reflns_theta_min 3.00
_diffrn_standards_decay_% 0
_diffrn_standards_interval_count 0
_diffrn_standards_interval_time 0
_diffrn_standards_number 0
_exptl_absorpt_coefficient_mu 1.181
_exptl_absorpt_correction_T_max 0.91
_exptl_absorpt_correction_T_min 0.712
_exptl_absorpt_correction_type multi-scan
_exptl_absorpt_process_details 'SADABS, (Sheldrick, 2003)'
_exptl_crystal_colour green
_exptl_crystal_density_diffrn 1.494
_exptl_crystal_density_method 'not measured'
_exptl_crystal_description block
_exptl_crystal_F_000 440
_exptl_crystal_size_max 0.208
_exptl_crystal_size_mid 0.171
_exptl_crystal_size_min 0.081
_refine_diff_density_max 0.534
_refine_diff_density_min -0.495
_refine_diff_density_rms 0.069
_refine_ls_extinction_method none
_refine_ls_goodness_of_fit_ref 1.035
_refine_ls_hydrogen_treatment constr
_refine_ls_matrix_type full
_refine_ls_number_parameters 254
_refine_ls_number_reflns 5703
_refine_ls_number_restraints 0
_refine_ls_restrained_S_all 1.035
_refine_ls_R_factor_all 0.0473
_refine_ls_R_factor_gt 0.0349
_refine_ls_shift/su_max 0.001
_refine_ls_shift/su_mean 0.000
_refine_ls_structure_factor_coef Fsqd
_refine_ls_weighting_details 'calc w=1/[\s^2^(Fo^2^)+(0.0443P)^2^+0.4330P] where P=(Fo^2^+2Fc^2^)/3'
_refine_ls_weighting_scheme calc
_refine_ls_wR_factor_gt 0.0900
_refine_ls_wR_factor_ref 0.0960
_reflns_number_gt 4670
_reflns_number_total 5703
_reflns_threshold_expression >2sigma(I)
_cod_data_source_file b920199h.txt
_cod_data_source_block lfl119sad
_cod_depositor_comments
;
The following automatic conversions were performed:

'_symmetry_cell_setting' value 'Triclinic' changed to 'triclinic'
according to /home/saulius/struct/CIF-dictionaries/cif_core.dic
dictionary named 'cif_core.dic' version 2.4.2 from 2011-04-26.

Automatic conversion script
Id: cif_fix_values 1891 2012-01-12 08:04:46Z andrius 
;
_cod_original_sg_symbol_H-M P-1
_cod_database_code 7024684

loop_
_symmetry_equiv_pos_as_xyz
'x, y, z'
'-x, -y, -z'

loop_
_atom_site_label
_atom_site_type_symbol
_atom_site_fract_x
_atom_site_fract_y
_atom_site_fract_z
_atom_site_U_iso_or_equiv
_atom_site_adp_type
_atom_site_occupancy
_atom_site_symmetry_multiplicity
_atom_site_calc_flag
_atom_site_refinement_flags
_atom_site_disorder_assembly
_atom_site_disorder_group
Cu1 Cu 0.86072(3) 0.22400(2) 0.739346(14) 0.02465(7) Uani 1 1 d . . .
N1 N 1.09913(19) 0.27991(19) 0.67289(11) 0.0282(3) Uani 1 1 d . . .
O1 O 0.70834(16) 0.43534(16) 0.68449(9) 0.0310(3) Uani 1 1 d . . .
O2 O 0.86888(17) 0.27900(15) 0.86390(9) 0.0286(3) Uani 1 1 d . . .
O3 O 1.02469(17) -0.00291(15) 1.19422(9) 0.0290(3) Uani 1 1 d . . .
O4 O 1.18866(16) -0.15183(16) 1.37322(9) 0.0300(3) Uani 1 1 d . . .
C1 C 0.5127(3) 0.6941(3) 0.67544(18) 0.0503(6) Uani 1 1 d . . .
H1A H 0.4148 0.6650 0.6636 0.060 Uiso 1 1 calc R . .
H1C H 0.5619 0.7345 0.6139 0.060 Uiso 1 1 calc R . .
H1B H 0.4803 0.7773 0.7129 0.060 Uiso 1 1 calc R . .
C2 C 0.6400(3) 0.5456(2) 0.73171(14) 0.0337(4) Uani 1 1 d . . .
C3 C 0.6704(3) 0.5399(2) 0.82827(15) 0.0423(5) Uani 1 1 d . . .
H3 H 0.6110 0.6292 0.8545 0.051 Uiso 1 1 calc R . .
C4 C 0.7841(2) 0.4096(2) 0.88907(13) 0.0288(3) Uani 1 1 d . . .
C5 C 0.8094(2) 0.4182(2) 0.99153(13) 0.0306(4) Uani 1 1 d . . .
C6 C 0.8966(2) 0.2786(2) 1.05717(12) 0.0266(3) Uani 1 1 d . . .
H6 H 0.9385 0.1807 1.0365 0.032 Uiso 1 1 calc R . .
C7 C 0.9228(2) 0.2819(2) 1.15308(13) 0.0286(3) Uani 1 1 d . . .
C8 C 0.8613(3) 0.4301(2) 1.18280(16) 0.0467(6) Uani 1 1 d . . .
H8 H 0.8778 0.4348 1.2467 0.056 Uiso 1 1 calc R . .
C9 C 0.7763(4) 0.5688(3) 1.11780(18) 0.0624(8) Uani 1 1 d . . .
H9 H 0.7363 0.6672 1.1380 0.075 Uiso 1 1 calc R . .
C10 C 0.7496(4) 0.5641(2) 1.02359(17) 0.0505(6) Uani 1 1 d . . .
H10 H 0.6912 0.6592 0.9807 0.061 Uiso 1 1 calc R . .
C11 C 1.0126(2) 0.1278(2) 1.22208(12) 0.0262(3) Uani 1 1 d . . .
C12 C 1.0777(3) 0.1330(2) 1.30957(14) 0.0338(4) Uani 1 1 d . . .
H12 H 1.0669 0.2352 1.3217 0.041 Uiso 1 1 calc R . .
C13 C 1.1578(2) -0.0045(2) 1.37978(13) 0.0300(4) Uani 1 1 d . . .
C14 C 1.2164(3) 0.0192(3) 1.47303(15) 0.0408(5) Uani 1 1 d . . .
H14B H 1.3377 -0.0171 1.4746 0.049 Uiso 1 1 calc R . .
H14C H 1.1718 -0.0431 1.5288 0.049 Uiso 1 1 calc R . .
H14A H 1.1770 0.1330 1.4749 0.049 Uiso 1 1 calc R . .
C15 C 1.2499(2) 0.1748(3) 0.69901(15) 0.0381(4) Uani 1 1 d . . .
H15 H 1.2539 0.0767 0.7433 0.046 Uiso 1 1 calc R . .
C16 C 1.3999(3) 0.2041(3) 0.66377(17) 0.0464(5) Uani 1 1 d . . .
H16 H 1.5027 0.1282 0.6846 0.056 Uiso 1 1 calc R . .
C17 C 1.3955(3) 0.3474(3) 0.59729(16) 0.0451(5) Uani 1 1 d . . .
H17 H 1.4952 0.3701 0.5724 0.054 Uiso 1 1 calc R . .
C18 C 1.2408(3) 0.4570(3) 0.56808(15) 0.0397(5) Uani 1 1 d . . .
H18 H 1.2338 0.5543 0.5224 0.048 Uiso 1 1 calc R . .
C19 C 1.0962(2) 0.4185(2) 0.60849(13) 0.0311(4) Uani 1 1 d . . .
H19 H 0.9918 0.4932 0.5897 0.037 Uiso 1 1 calc R . .
C20 C 0.5646(4) -0.0174(3) 0.9095(2) 0.0630(8) Uani 1 1 d . . .
H20 H 0.6089 -0.0294 0.8476 0.076 Uiso 1 1 calc R A 1
C21 C 0.5843(4) 0.0427(3) 1.0618(3) 0.0673(8) Uani 1 1 d . . .
H21 H 0.6444 0.0722 1.1039 0.081 Uiso 1 1 calc R B 1
N20 N 0.6493(3) 0.0253(3) 0.9704(3) 0.0718(9) Uani 0.50 1 d P C 1
C22 C 0.6493(3) 0.0253(3) 0.9704(3) 0.0718(9) Uani 0.50 1 d P C 2
H22 H 0.7531 0.0433 0.9508 0.086 Uiso 0.50 1 calc PR C 2

loop_
_atom_site_aniso_label
_atom_site_aniso_U_11
_atom_site_aniso_U_22
_atom_site_aniso_U_33
_atom_site_aniso_U_23
_atom_site_aniso_U_13
_atom_site_aniso_U_12
Cu1 0.02552(11) 0.02446(11) 0.02207(11) -0.00441(7) -0.00254(7) -0.00445(8)
N1 0.0263(7) 0.0348(8) 0.0247(7) -0.0080(6) -0.0022(5) -0.0088(6)
O1 0.0306(6) 0.0293(6) 0.0275(6) -0.0037(5) -0.0055(5) -0.0013(5)
O2 0.0365(7) 0.0226(5) 0.0237(6) -0.0059(4) -0.0038(5) -0.0028(5)
O3 0.0391(7) 0.0232(6) 0.0243(6) -0.0062(5) -0.0051(5) -0.0064(5)
O4 0.0284(6) 0.0340(6) 0.0267(6) -0.0076(5) -0.0052(5) -0.0058(5)
C1 0.0582(14) 0.0346(11) 0.0464(12) -0.0073(9) -0.0197(11) 0.0077(10)
C2 0.0348(9) 0.0266(8) 0.0348(9) -0.0030(7) -0.0078(7) -0.0025(7)
C3 0.0529(12) 0.0278(9) 0.0376(10) -0.0105(8) -0.0117(9) 0.0061(9)
C4 0.0352(9) 0.0227(7) 0.0273(8) -0.0059(6) -0.0023(7) -0.0060(7)
C5 0.0406(10) 0.0216(8) 0.0281(8) -0.0083(6) -0.0021(7) -0.0043(7)
C6 0.0330(9) 0.0210(7) 0.0253(8) -0.0076(6) 0.0010(6) -0.0056(6)
C7 0.0384(9) 0.0232(8) 0.0241(8) -0.0083(6) 0.0008(7) -0.0068(7)
C8 0.0757(16) 0.0294(9) 0.0320(10) -0.0154(8) -0.0079(10) -0.0027(10)
C9 0.104(2) 0.0262(10) 0.0460(13) -0.0187(9) -0.0185(14) 0.0092(12)
C10 0.0802(17) 0.0223(9) 0.0398(11) -0.0097(8) -0.0158(11) 0.0046(10)
C11 0.0292(8) 0.0261(8) 0.0236(8) -0.0080(6) 0.0028(6) -0.0075(6)
C12 0.0435(10) 0.0319(9) 0.0284(9) -0.0114(7) -0.0049(7) -0.0097(8)
C13 0.0260(8) 0.0389(9) 0.0273(8) -0.0124(7) 0.0002(6) -0.0087(7)
C14 0.0434(11) 0.0472(12) 0.0328(10) -0.0155(9) -0.0099(8) -0.0072(9)
C15 0.0292(9) 0.0414(11) 0.0390(10) -0.0039(8) -0.0026(8) -0.0064(8)
C16 0.0249(9) 0.0633(15) 0.0477(12) -0.0111(11) -0.0020(8) -0.0084(9)
C17 0.0312(10) 0.0719(15) 0.0395(11) -0.0143(10) 0.0048(8) -0.0254(10)
C18 0.0428(11) 0.0527(12) 0.0297(9) -0.0065(8) 0.0020(8) -0.0254(10)
C19 0.0316(9) 0.0382(9) 0.0252(8) -0.0083(7) -0.0020(7) -0.0111(8)
C20 0.0752(19) 0.0439(13) 0.0516(15) 0.0030(11) 0.0160(14) -0.0055(13)
C21 0.0670(18) 0.0458(14) 0.084(2) 0.0047(14) -0.0325(16) -0.0149(13)
N20 0.0498(14) 0.0436(13) 0.101(2) 0.0110(14) 0.0110(15) -0.0065(11)
C22 0.0498(14) 0.0436(13) 0.101(2) 0.0110(14) 0.0110(15) -0.0065(11)

loop_
_atom_type_symbol
_atom_type_description
_atom_type_scat_dispersion_real
_atom_type_scat_dispersion_imag
_atom_type_scat_source
C C 0.0033 0.0016 'International Tables Vol C Tables 4.2.6.8 and 6.1.1.4'
H H 0.0000 0.0000 'International Tables Vol C Tables 4.2.6.8 and 6.1.1.4'
N N 0.0061 0.0033 'International Tables Vol C Tables 4.2.6.8 and 6.1.1.4'
O O 0.0106 0.0060 'International Tables Vol C Tables 4.2.6.8 and 6.1.1.4'
Cu Cu 0.3201 1.2651 'International Tables Vol C Tables 4.2.6.8 and 6.1.1.4'

loop_
_geom_angle_atom_site_label_1
_geom_angle_atom_site_label_2
_geom_angle_atom_site_label_3
_geom_angle
_geom_angle_site_symmetry_1
_geom_angle_site_symmetry_3
O1 Cu1 O2 93.02(5) . .
O1 Cu1 O3 169.16(6) . 2_757
O2 Cu1 O3 85.29(5) . 2_757
O1 Cu1 O4 87.12(5) . 2_757
O2 Cu1 O4 167.54(6) . 2_757
O3 Cu1 O4 92.24(5) 2_757 2_757
O1 Cu1 N1 96.21(6) . .
O2 Cu1 N1 97.54(6) . .
O3 Cu1 N1 94.63(6) 2_757 .
O4 Cu1 N1 94.83(5) 2_757 .
C15 N1 C19 117.43(17) . .
C15 N1 Cu1 120.38(13) . .
C19 N1 Cu1 122.18(12) . .
C2 O1 Cu1 124.95(12) . .
C4 O2 Cu1 126.55(12) . .
C11 O3 Cu1 127.01(12) . 2_757
C13 O4 Cu1 125.58(12) . 2_757
C2 C1 H1A 109.5 . .
C2 C1 H1C 109.5 . .
H1A C1 H1C 109.5 . .
C2 C1 H1B 109.5 . .
H1A C1 H1B 109.5 . .
H1C C1 H1B 109.5 . .
O1 C2 C3 126.24(17) . .
O1 C2 C1 115.15(17) . .
C3 C2 C1 118.61(18) . .
C2 C3 C4 124.65(18) . .
C2 C3 H3 117.7 . .
C4 C3 H3 117.7 . .
O2 C4 C3 124.26(17) . .
O2 C4 C5 115.66(15) . .
C3 C4 C5 120.07(16) . .
C6 C5 C10 118.36(17) . .
C6 C5 C4 119.80(15) . .
C10 C5 C4 121.83(17) . .
C5 C6 C7 121.45(16) . .
C5 C6 H6 119.3 . .
C7 C6 H6 119.3 . .
C6 C7 C8 118.71(17) . .
C6 C7 C11 119.64(15) . .
C8 C7 C11 121.64(16) . .
C9 C8 C7 120.01(19) . .
C9 C8 H8 120.0 . .
C7 C8 H8 120.0 . .
C10 C9 C8 120.88(19) . .
C10 C9 H9 119.6 . .
C8 C9 H9 119.6 . .
C9 C10 C5 120.58(19) . .
C9 C10 H10 119.7 . .
C5 C10 H10 119.7 . .
O3 C11 C12 124.49(17) . .
O3 C11 C7 114.96(15) . .
C12 C11 C7 120.55(16) . .
C13 C12 C11 124.42(17) . .
C13 C12 H12 117.8 . .
C11 C12 H12 117.8 . .
O4 C13 C12 125.94(16) . .
O4 C13 C14 115.29(17) . .
C12 C13 C14 118.76(17) . .
C13 C14 H14B 109.5 . .
C13 C14 H14C 109.5 . .
H14B C14 H14C 109.5 . .
C13 C14 H14A 109.5 . .
H14B C14 H14A 109.5 . .
H14C C14 H14A 109.5 . .
N1 C15 C16 123.2(2) . .
N1 C15 H15 118.4 . .
C16 C15 H15 118.4 . .
C17 C16 C15 118.9(2) . .
C17 C16 H16 120.6 . .
C15 C16 H16 120.6 . .
C16 C17 C18 118.93(19) . .
C16 C17 H17 120.5 . .
C18 C17 H17 120.5 . .
C17 C18 C19 118.3(2) . .
C17 C18 H18 120.9 . .
C19 C18 H18 120.9 . .
N1 C19 C18 123.26(19) . .
N1 C19 H19 118.4 . .
C18 C19 H19 118.4 . .
N20 C20 C21 119.3(3) . 2_657
N20 C20 H20 120.3 . .
C21 C20 H20 120.3 2_657 .
C20 C21 N20 120.2(3) 2_657 .
C20 C21 H21 119.9 2_657 .
N20 C21 H21 119.9 . .
C20 N20 C21 120.4(3) . .

loop_
_geom_bond_atom_site_label_1
_geom_bond_atom_site_label_2
_geom_bond_distance
_geom_bond_site_symmetry_2
Cu1 O1 1.9282(12) .
Cu1 O2 1.9304(12) .
Cu1 O3 1.9326(12) 2_757
Cu1 O4 1.9496(13) 2_757
Cu1 N1 2.2546(15) .
N1 C15 1.332(2) .
N1 C19 1.331(2) .
O1 C2 1.267(2) .
O2 C4 1.264(2) .
O3 C11 1.272(2) .
O3 Cu1 1.9326(12) 2_757
O4 C13 1.266(2) .
O4 Cu1 1.9496(12) 2_757
C1 C2 1.506(3) .
C1 H1A 0.9600 .
C1 H1C 0.9600 .
C1 H1B 0.9600 .
C2 C3 1.385(3) .
C3 C4 1.398(3) .
C3 H3 0.9300 .
C4 C5 1.492(2) .
C5 C6 1.387(2) .
C5 C10 1.394(2) .
C6 C7 1.389(2) .
C6 H6 0.9300 .
C7 C8 1.396(2) .
C7 C11 1.491(2) .
C8 C9 1.372(3) .
C8 H8 0.9300 .
C9 C10 1.370(3) .
C9 H9 0.9300 .
C10 H10 0.9300 .
C11 C12 1.398(2) .
C12 C13 1.393(3) .
C12 H12 0.9300 .
C13 C14 1.513(3) .
C14 H14B 0.9600 .
C14 H14C 0.9600 .
C14 H14A 0.9600 .
C15 C16 1.375(3) .
C15 H15 0.9300 .
C16 C17 1.373(3) .
C16 H16 0.9300 .
C17 C18 1.378(3) .
C17 H17 0.9300 .
C18 C19 1.384(3) .
C18 H18 0.9300 .
C19 H19 0.9300 .
C20 N20 1.333(4) .
C20 C21 1.333(5) 2_657
C20 H20 0.9300 .
C21 C20 1.333(5) 2_657
C21 N20 1.372(4) .
C21 H21 0.9300 .
